data_7230859
loop_
_publ_author_name
'\'Sniechowska, Justyna'
'Paluch, Piotr'
'Pawlak, Tomasz'
'Bujacz, Grzegorz D.'
'Danikiewicz, Witold'
'Potrzebowski, Marek J.'

_publ_section_title
;
 New synthetic pathway leading to oxospirochlorins
;
_journal_issue 38
_journal_name_full 'RSC Advances'
_journal_page_first 21354
_journal_paper_doi 10.1039/C8RA02445F
_journal_volume 8
_journal_year 2018
_chemical_formula_moiety 'C56 H37 N9 O, C H2 Cl2'
_chemical_formula_sum 'C57 H39 Cl2 N9 O'
_chemical_formula_weight 936.87
_chemical_name_common OxoSpiro-Chlorin
_chemical_name_systematic
;
8-oxo-7-spiro((3,6-dipirydin-2-yl)-2,5-dihydro-1,2,4-triazinyl)5,10,15,20-tetraphenyl chlorin
;
_space_group_crystal_system triclinic
_space_group_IT_number 2
_space_group_name_Hall '-P 1'
_space_group_name_H-M_alt 'P -1'
_symmetry_space_group_name_Hall '-P 1'
_symmetry_space_group_name_H-M 'P -1'
_atom_sites_solution_hydrogens mixed
_audit_creation_date 2017-09-09
_audit_creation_method
;
Olex2 1.2
(compiled 2017.02.23 svn.r3390 for OlexSys, GUI svn.r5320)
;
_audit_update_record
;
2017-09-10 deposited with the CCDC.
2018-06-04 downloaded from the CCDC.
;
_cell_angle_alpha 105.758(4)
_cell_angle_beta 92.806(4)
_cell_angle_gamma 107.008(5)
_cell_formula_units_Z 2
_cell_length_a 9.5173(5)
_cell_length_b 13.2143(7)
_cell_length_c 20.6062(10)
_cell_measurement_reflns_used 4315
_cell_measurement_temperature 293(2)
_cell_measurement_theta_max 73.8260
_cell_measurement_theta_min 3.6420
_cell_volume 2361.7(2)
_computing_cell_refinement
;
CrysAlisPro, Agilent Technologies,
Version 1.171.37.35h (release 09-02-2015 CrysAlis171 .NET)
(compiled Feb  9 2015,16:26:32)
;
_computing_data_collection
;
CrysAlisPro, Agilent Technologies,
Version 1.171.37.35h (release 09-02-2015 CrysAlis171 .NET)
(compiled Feb  9 2015,16:26:32)
;
_computing_data_reduction
;
CrysAlisPro, Agilent Technologies,
Version 1.171.37.35h (release 09-02-2015 CrysAlis171 .NET)
(compiled Feb  9 2015,16:26:32)
;
_computing_molecular_graphics 'Olex2 (Dolomanov et al., 2009)'
_computing_publication_material 'Olex2 (Dolomanov et al., 2009)'
_computing_structure_refinement 'ShelXL (Sheldrick, 2015)'
_diffrn_ambient_temperature 293(2)
_diffrn_detector 'CCD plate'
_diffrn_detector_area_resol_mean 4.1685
_diffrn_detector_type TitanS2
_diffrn_measured_fraction_theta_full 0.998
_diffrn_measured_fraction_theta_max 0.961
_diffrn_measurement_details
;
#__ type_ start__ end____ width___ exp.time_
  1 omega -108.00  -76.00   1.0000   30.0000
omega____ theta____ kappa____ phi______ frames
    -      -43.9774 -125.0000  -30.0000 32

#__ type_ start__ end____ width___ exp.time_
  2 omega -114.00  -18.00   1.0000   30.0000
omega____ theta____ kappa____ phi______ frames
    -      -43.9774  -57.0000 -150.0000 96

#__ type_ start__ end____ width___ exp.time_
  3 omega -111.00  -73.00   1.0000   30.0000
omega____ theta____ kappa____ phi______ frames
    -      -43.9774 -125.0000  -60.0000 38

#__ type_ start__ end____ width___ exp.time_
  4 omega  -70.00   26.00   1.0000   30.0000
omega____ theta____ kappa____ phi______ frames
    -      -43.9774   57.0000    0.0000 96

#__ type_ start__ end____ width___ exp.time_
  5 omega   27.00   87.00   1.0000   30.0000
omega____ theta____ kappa____ phi______ frames
    -       43.9774 -125.0000  150.0000 60

#__ type_ start__ end____ width___ exp.time_
  6 omega   33.00   93.00   1.0000  150.0000
omega____ theta____ kappa____ phi______ frames
    -      106.0840  -94.0000 -120.0000 60

#__ type_ start__ end____ width___ exp.time_
  7 omega   33.00   81.00   1.0000  150.0000
omega____ theta____ kappa____ phi______ frames
    -      106.0840  -30.0000   30.0000 48

#__ type_ start__ end____ width___ exp.time_
  8 omega  102.00  167.00   1.0000  150.0000
omega____ theta____ kappa____ phi______ frames
    -      106.0840  125.0000  -60.0000 65

#__ type_ start__ end____ width___ exp.time_
  9 omega   52.00   91.00   1.0000  150.0000
omega____ theta____ kappa____ phi______ frames
    -      106.0840  -30.0000   60.0000 39

#__ type_ start__ end____ width___ exp.time_
 10 omega   82.00  177.00   1.0000  150.0000
omega____ theta____ kappa____ phi______ frames
    -      106.0840   45.0000    0.0000 95

#__ type_ start__ end____ width___ exp.time_
 11 omega   32.00  118.00   1.0000  150.0000
omega____ theta____ kappa____ phi______ frames
    -      106.0840 -125.0000    0.0000 86

#__ type_ start__ end____ width___ exp.time_
 12 omega   72.00  178.00   1.0000  150.0000
omega____ theta____ kappa____ phi______ frames
    -      106.0840   15.0000  -60.0000 106

#__ type_ start__ end____ width___ exp.time_
 13 omega   67.00  120.00   1.0000  150.0000
omega____ theta____ kappa____ phi______ frames
    -      106.0840 -125.0000 -150.0000 53

#__ type_ start__ end____ width___ exp.time_
 14 omega   48.00   83.00   1.0000  150.0000
omega____ theta____ kappa____ phi______ frames
    -      106.0840  -45.0000 -150.0000 35

#__ type_ start__ end____ width___ exp.time_
 15 omega   38.00   91.00   1.0000  150.0000
omega____ theta____ kappa____ phi______ frames
    -      106.0840  -30.0000  -30.0000 53

#__ type_ start__ end____ width___ exp.time_
 16 omega   33.00  138.00   1.0000  150.0000
omega____ theta____ kappa____ phi______ frames
    -      106.0840  -77.0000    0.0000 105
;
_diffrn_measurement_device 'four-circle diffractometer'
_diffrn_measurement_device_type 'SuperNova, Dual, Cu at zero, TitanS2'
_diffrn_measurement_method '\w scans'
_diffrn_orient_matrix_UB_11 0.0530859000
_diffrn_orient_matrix_UB_12 -0.1025195000
_diffrn_orient_matrix_UB_13 -0.0160813000
_diffrn_orient_matrix_UB_21 0.0142962000
_diffrn_orient_matrix_UB_22 0.0057366000
_diffrn_orient_matrix_UB_23 -0.0731639000
_diffrn_orient_matrix_UB_31 0.1618630000
_diffrn_orient_matrix_UB_32 0.0760454000
_diffrn_orient_matrix_UB_33 0.0232945000
_diffrn_radiation_monochromator mirror
_diffrn_radiation_probe x-ray
_diffrn_radiation_type CuK\a
_diffrn_radiation_wavelength 1.54184
_diffrn_reflns_av_R_equivalents 0.0425
_diffrn_reflns_av_unetI/netI 0.0589
_diffrn_reflns_Laue_measured_fraction_full 0.998
_diffrn_reflns_Laue_measured_fraction_max 0.961
_diffrn_reflns_limit_h_max 11
_diffrn_reflns_limit_h_min -10
_diffrn_reflns_limit_k_max 16
_diffrn_reflns_limit_k_min -14
_diffrn_reflns_limit_l_max 24
_diffrn_reflns_limit_l_min -25
_diffrn_reflns_number 17130
_diffrn_reflns_point_group_measured_fraction_full 0.998
_diffrn_reflns_point_group_measured_fraction_max 0.961
_diffrn_reflns_theta_full 67.684
_diffrn_reflns_theta_max 75.188
_diffrn_reflns_theta_min 2.250
_diffrn_source 'sealed X-ray tube'
_diffrn_source_type 'SuperNova (Cu) X-ray Source'
_exptl_absorpt_coefficient_mu 1.651
_exptl_absorpt_correction_T_max 0.964
_exptl_absorpt_correction_T_min 0.826
_exptl_absorpt_correction_type gaussian
_exptl_absorpt_process_details
;
CrysAlisPro, Agilent Technologies,
Version 1.171.37.35h (release 09-02-2015 CrysAlis171 .NET)
(compiled Feb  9 2015,16:26:32)
Numerical absorption correction based on gaussian integration over
            a multifaceted crystal model
Empirical absorption correction using spherical harmonics,
 implemented in SCALE3 ABSPACK scaling algorithm.
;
_exptl_crystal_colour dark
_exptl_crystal_density_diffrn 1.317
_exptl_crystal_description plate
_exptl_crystal_F_000 972
_exptl_crystal_size_max 0.178
_exptl_crystal_size_mid 0.0874
_exptl_crystal_size_min 0.0231
_refine_diff_density_max 0.287
_refine_diff_density_min -0.637
_refine_diff_density_rms 0.074
_refine_ls_extinction_coef 0.0028(4)
_refine_ls_extinction_expression Fc^*^=kFc[1+0.001xFc^2^\l^3^/sin(2\q)]^-1/4^
_refine_ls_extinction_method 'SHELXL-2016/6 (Sheldrick 2016)'
_refine_ls_goodness_of_fit_ref 1.026
_refine_ls_hydrogen_treatment mixed
_refine_ls_matrix_type full
_refine_ls_number_parameters 705
_refine_ls_number_reflns 9369
_refine_ls_number_restraints 90
_refine_ls_restrained_S_all 1.022
_refine_ls_R_factor_all 0.1109
_refine_ls_R_factor_gt 0.0751
_refine_ls_shift/su_max 0.000
_refine_ls_shift/su_mean 0.000
_refine_ls_structure_factor_coef Fsqd
_refine_ls_weighting_details 'w=1/[\s^2^(Fo^2^)+(0.1234P)^2^+0.3832P] where P=(Fo^2^+2Fc^2^)/3'
_refine_ls_weighting_scheme calc
_refine_ls_wR_factor_gt 0.2020
_refine_ls_wR_factor_ref 0.2445
_reflns_Friedel_coverage 0.000
_reflns_number_gt 5779
_reflns_number_total 9369
_reflns_threshold_expression 'I > 2\s(I)'
_cod_data_source_file c8ra02445f2.cif
_cod_data_source_block pot_por2_abs
_cod_database_code 7230859
_chemical_oxdiff_formula 'C57 H40 N9 O1 Cl2'
_shelx_space_group_comment
;
The symmetry employed for this shelxl refinement is uniquely defined
by the following loop, which should always be used as a source of
symmetry information in preference to the above space-group names.
They are only intended as comments.
;
_reflns_odcompleteness_completeness 99.96
_reflns_odcompleteness_iscentric 1
_reflns_odcompleteness_theta 66.97
_olex2_refinement_description
;
1. Fixed Uiso
 At 1.2 times of:
  All C(H) groups, All C(H,H) groups, All N(H) groups
2. Restrained distances
 C60-Cl1 = C60-Cl2 = C60'-Cl1 = C60'-Cl2'
 1.77 with sigma of 0.001
 Cl1-Cl2 = Cl1-Cl2'
 2.93 with sigma of 0.001
3. Uiso/Uaniso restraints and constraints
Uanis(C33) \\sim Ueq, Uanis(C34) \\sim Ueq, Uanis(C35) \\sim Ueq, Uanis(C36)
\\sim Ueq, Uanis(C37) \\sim Ueq, Uanis(C38) \\sim Ueq: with sigma of 0.06 and
sigma for terminal atoms of 0.05
Uanis(C33') \\sim Ueq, Uanis(C34') \\sim Ueq, Uanis(C35') \\sim Ueq,
Uanis(C36') \\sim Ueq, Uanis(C37') \\sim Ueq, Uanis(C38') \\sim Ueq: with sigma
of 0.06 and sigma for terminal atoms of 0.05
4. Same fragment restrains
{C33, C34, C35, C36, C37, C38} sigma for 1-2: 0.02, 1-3: 0.04
as
{C33', C34', C35', C36', C37', C38'}
5. Others
 Sof(C33')=Sof(C34')=Sof(H34')=Sof(C35')=Sof(H35')=Sof(C36')=Sof(H36')=
 Sof(C37')=Sof(H37')=Sof(C38')=Sof(H38')=1-FVAR(1)
 Sof(C33)=Sof(C34)=Sof(H34)=Sof(C35)=Sof(H35)=Sof(C36)=Sof(H36)=Sof(C37)=
 Sof(H37)=Sof(C38)=Sof(H38)=FVAR(1)
 Sof(C60')=Sof(H60C)=Sof(H60D)=Sof(Cl2')=1-FVAR(2)
 Sof(C60)=Sof(H60A)=Sof(H60B)=Sof(Cl2)=FVAR(2)
6.a Secondary CH2 refined with riding coordinates:
 C60(H60A,H60B), C60'(H60C,H60D)
6.b Aromatic/amide H refined with riding coordinates:
 C2(H2), C3(H3), C12(H12), C13(H13), C17(H17), C18(H18), N6(H6), C24(H24),
 C25(H25), C26(H26), C27(H27), C29(H29), C30(H30), C31(H31), C32(H32), C34(H34),
  C35(H35), C36(H36), C37(H37), C38(H38), C34'(H34'), C35'(H35'), C36'(H36'),
 C37'(H37'), C38'(H38'), C40(H40), C41(H41), C42(H42), C43(H43), C44(H44),
 C46(H46), C47(H47), C48(H48), C49(H49), C50(H50), C52(H52), C53(H53), C54(H54),
  C55(H55), C56(H56)
;
_olex2_submission_special_instructions 'No special instructions were received'

loop_
_space_group_symop_operation_xyz
'x, y, z'
'-x, -y, -z'

loop_
_atom_site_label
_atom_site_type_symbol
_atom_site_fract_x
_atom_site_fract_y
_atom_site_fract_z
_atom_site_U_iso_or_equiv
_atom_site_adp_type
_atom_site_occupancy
_atom_site_site_symmetry_order
_atom_site_calc_flag
_atom_site_refinement_flags_posn
_atom_site_refinement_flags_adp
_atom_site_refinement_flags_occupancy
_atom_site_disorder_assembly
_atom_site_disorder_group
C1 C 0.4492(3) 0.2228(2) 0.46709(17) 0.0565(7) Uani 1 1 d . . . . .
C2 C 0.3633(4) 0.1089(3) 0.45518(19) 0.0685(9) Uani 1 1 d . . . . .
H2 H 0.360668 0.068699 0.486082 0.082 Uiso 1 1 calc R . . . .
C3 C 0.2874(4) 0.0696(3) 0.39225(19) 0.0694(9) Uani 1 1 d . . . . .
H3 H 0.221303 -0.001539 0.372873 0.083 Uiso 1 1 calc R . . . .
C4 C 0.3245(3) 0.1552(2) 0.35962(17) 0.0575(7) Uani 1 1 d . . . . .
N1 N 0.4240(3) 0.2455(2) 0.40686(14) 0.0565(6) Uani 1 1 d . . . . .
H1 H 0.469(5) 0.313(4) 0.400(2) 0.078(11) Uiso 1 1 d . . . . .
C5 C 0.2735(3) 0.1454(2) 0.29292(17) 0.0574(7) Uani 1 1 d . . . . .
C6 C 0.3271(3) 0.2227(2) 0.25757(16) 0.0523(6) Uani 1 1 d . . . . .
C7 C 0.2829(3) 0.1952(2) 0.18091(16) 0.0546(7) Uani 1 1 d . . . . .
C8 C 0.3638(3) 0.3061(2) 0.17007(16) 0.0550(7) Uani 1 1 d . . . . .
O1 O 0.3469(3) 0.32779(19) 0.11706(12) 0.0679(6) Uani 1 1 d . . . . .
C9 C 0.4643(3) 0.3740(2) 0.23449(16) 0.0535(6) Uani 1 1 d . . . . .
N2 N 0.4358(3) 0.32063(18) 0.28364(13) 0.0520(5) Uani 1 1 d . . . . .
C10 C 0.5752(3) 0.4732(2) 0.24059(16) 0.0547(7) Uani 1 1 d . . . . .
C11 C 0.6809(3) 0.5390(2) 0.29796(16) 0.0546(7) Uani 1 1 d . . . . .
C12 C 0.8080(4) 0.6297(3) 0.30021(19) 0.0641(8) Uani 1 1 d . . . . .
H12 H 0.834468 0.657415 0.264062 0.077 Uiso 1 1 calc R . . . .
C13 C 0.8841(3) 0.6690(3) 0.36392(18) 0.0623(8) Uani 1 1 d . . . . .
H13 H 0.972723 0.727370 0.378545 0.075 Uiso 1 1 calc R . . . .
C14 C 0.8065(3) 0.6067(2) 0.40464(16) 0.0542(6) Uani 1 1 d . . . . .
N3 N 0.6847(3) 0.5268(2) 0.36195(14) 0.0546(6) Uani 1 1 d . . . . .
H3A H 0.626(4) 0.479(3) 0.3770(17) 0.050(8) Uiso 1 1 d . . . . .
C15 C 0.8388(3) 0.6224(2) 0.47421(17) 0.0555(7) Uani 1 1 d . . . . .
C16 C 0.7588(3) 0.5530(2) 0.51003(16) 0.0551(7) Uani 1 1 d . . . . .
C17 C 0.7802(4) 0.5784(3) 0.58314(17) 0.0624(8) Uani 1 1 d . . . . .
H17 H 0.840806 0.644157 0.614159 0.075 Uiso 1 1 calc R . . . .
C18 C 0.6950(4) 0.4880(3) 0.59779(17) 0.0620(7) Uani 1 1 d . . . . .
H18 H 0.684258 0.479243 0.640747 0.074 Uiso 1 1 calc R . . . .
C19 C 0.6242(3) 0.4078(2) 0.53295(16) 0.0553(7) Uani 1 1 d . . . . .
N4 N 0.6580(3) 0.44991(19) 0.48023(13) 0.0543(6) Uani 1 1 d . . . . .
C20 C 0.5369(3) 0.2964(2) 0.52592(17) 0.0570(7) Uani 1 1 d . . . . .
N5 N 0.0656(3) 0.0774(2) 0.09488(17) 0.0709(8) Uani 1 1 d . . . . .
N6 N 0.1579(3) 0.0212(3) 0.06461(18) 0.0803(9) Uani 1 1 d . . . . .
H6 H 0.126447 -0.027388 0.025278 0.096 Uiso 1 1 calc R . . . .
N7 N 0.3634(3) 0.1193(2) 0.14871(14) 0.0578(6) Uani 1 1 d . . . . .
C21 C 0.1213(3) 0.1553(2) 0.15032(17) 0.0589(7) Uani 1 1 d . . . . .
C22 C 0.2968(3) 0.0398(3) 0.09474(17) 0.0598(7) Uani 1 1 d . . . . .
C23 C 0.0221(4) 0.2154(3) 0.18313(18) 0.0625(7) Uani 1 1 d . . . . .
C24 C -0.1311(4) 0.1739(3) 0.1676(2) 0.0787(10) Uani 1 1 d . . . . .
H24 H -0.175909 0.107237 0.133554 0.094 Uiso 1 1 calc R . . . .
C25 C -0.2161(5) 0.2315(4) 0.2026(3) 0.0889(12) Uani 1 1 d . . . . .
H25 H -0.319098 0.204486 0.192944 0.107 Uiso 1 1 calc R . . . .
C26 C -0.1473(5) 0.3287(4) 0.2518(3) 0.0924(13) Uani 1 1 d . . . . .
H26 H -0.202168 0.367629 0.278076 0.111 Uiso 1 1 calc R . . . .
C27 C 0.0064(5) 0.3687(4) 0.2621(2) 0.0904(13) Uani 1 1 d . . . . .
H27 H 0.052604 0.438177 0.293318 0.108 Uiso 1 1 calc R . . . .
N8 N 0.0922(3) 0.3131(3) 0.22963(18) 0.0759(8) Uani 1 1 d . . . . .
C28 C 0.3694(4) -0.0430(3) 0.06279(18) 0.0640(8) Uani 1 1 d . . . . .
C29 C 0.5037(4) -0.0407(3) 0.0924(2) 0.0813(11) Uani 1 1 d . . . . .
H29 H 0.550791 0.013105 0.133178 0.098 Uiso 1 1 calc R . . . .
C30 C 0.5681(6) -0.1193(4) 0.0608(3) 0.0923(13) Uani 1 1 d . . . . .
H30 H 0.658891 -0.119146 0.079791 0.111 Uiso 1 1 calc R . . . .
C31 C 0.4959(6) -0.1959(4) 0.0019(3) 0.0900(13) Uani 1 1 d . . . . .
H31 H 0.536313 -0.249332 -0.020975 0.108 Uiso 1 1 calc R . . . .
N9 N 0.2982(4) -0.1184(3) 0.00551(19) 0.0854(9) Uani 1 1 d . . . . .
C32 C 0.3631(7) -0.1934(4) -0.0232(3) 0.1019(15) Uani 1 1 d . . . . .
H32 H 0.313449 -0.247790 -0.063389 0.122 Uiso 1 1 calc R . . . .
C33 C 0.1444(10) 0.0455(8) 0.2565(6) 0.058(2) Uani 0.74(3) 1 d D U P A 1
C34 C 0.0027(8) 0.0425(9) 0.2679(5) 0.072(2) Uani 0.74(3) 1 d D U P A 1
H34 H -0.012348 0.104633 0.297108 0.087 Uiso 0.74(3) 1 calc R . P A 1
C35 C -0.1192(9) -0.0510(12) 0.2370(6) 0.095(4) Uani 0.74(3) 1 d D U P A 1
H35 H -0.214977 -0.050706 0.243775 0.114 Uiso 0.74(3) 1 calc R . P A 1
C36 C -0.0945(16) -0.1449(10) 0.1958(6) 0.112(5) Uani 0.74(3) 1 d D U P A 1
H36 H -0.174643 -0.207829 0.174361 0.134 Uiso 0.74(3) 1 calc R . P A 1
C37 C 0.0453(18) -0.1453(8) 0.1867(8) 0.110(4) Uani 0.74(3) 1 d D U P A 1
H37 H 0.060677 -0.208663 0.159186 0.132 Uiso 0.74(3) 1 calc R . P A 1
C38 C 0.1641(14) -0.0530(10) 0.2177(10) 0.079(3) Uani 0.74(3) 1 d D U P A 1
H38 H 0.259715 -0.055742 0.212886 0.094 Uiso 0.74(3) 1 calc R . P A 1
C33' C 0.166(3) 0.025(2) 0.2614(17) 0.058(6) Uani 0.26(3) 1 d D U P A 2
C34' C 0.016(3) 0.003(3) 0.2615(19) 0.118(14) Uani 0.26(3) 1 d D U P A 2
H34' H -0.019418 0.056523 0.288429 0.142 Uiso 0.26(3) 1 calc R . P A 2
C35' C -0.083(3) -0.098(2) 0.2212(15) 0.086(8) Uani 0.26(3) 1 d D U P A 2
H35' H -0.185127 -0.111372 0.218414 0.103 Uiso 0.26(3) 1 calc R . P A 2
C36' C -0.026(5) -0.179(2) 0.1855(18) 0.128(16) Uani 0.26(3) 1 d D U P A 2
H36' H -0.088854 -0.250813 0.166111 0.153 Uiso 0.26(3) 1 calc R . P A 2
C37' C 0.120(5) -0.155(3) 0.178(2) 0.127(15) Uani 0.26(3) 1 d D U P A 2
H37' H 0.155542 -0.206418 0.149319 0.152 Uiso 0.26(3) 1 calc R . P A 2
C38' C 0.214(4) -0.052(3) 0.214(3) 0.085(10) Uani 0.26(3) 1 d D U P A 2
H38' H 0.313276 -0.032275 0.207482 0.102 Uiso 0.26(3) 1 calc R . P A 2
C39 C 0.5927(4) 0.5155(2) 0.17968(17) 0.0580(7) Uani 1 1 d . . . . .
C40 C 0.5163(4) 0.5839(3) 0.1684(2) 0.0732(9) Uani 1 1 d . . . . .
H40 H 0.452270 0.604125 0.198291 0.088 Uiso 1 1 calc R . . . .
C41 C 0.5349(5) 0.6234(3) 0.1114(3) 0.0883(13) Uani 1 1 d . . . . .
H41 H 0.482141 0.669040 0.103467 0.106 Uiso 1 1 calc R . . . .
C42 C 0.6289(5) 0.5954(4) 0.0680(2) 0.0865(12) Uani 1 1 d . . . . .
H42 H 0.640069 0.621108 0.030240 0.104 Uiso 1 1 calc R . . . .
C43 C 0.7069(5) 0.5298(4) 0.0798(2) 0.0885(12) Uani 1 1 d . . . . .
H43 H 0.772759 0.511621 0.050341 0.106 Uiso 1 1 calc R . . . .
C44 C 0.6891(5) 0.4895(3) 0.1353(2) 0.0742(9) Uani 1 1 d . . . . .
H44 H 0.743102 0.444251 0.142679 0.089 Uiso 1 1 calc R . . . .
C45 C 0.9704(3) 0.7185(2) 0.51341(17) 0.0594(7) Uani 1 1 d . . . . .
C46 C 0.9819(4) 0.8265(3) 0.5166(2) 0.0741(9) Uani 1 1 d . . . . .
H46 H 0.905896 0.841415 0.494718 0.089 Uiso 1 1 calc R . . . .
C47 C 1.1080(5) 0.9131(3) 0.5527(3) 0.0899(13) Uani 1 1 d . . . . .
H47 H 1.115029 0.985600 0.554743 0.108 Uiso 1 1 calc R . . . .
C48 C 1.2196(5) 0.8936(4) 0.5846(2) 0.0890(13) Uani 1 1 d . . . . .
H48 H 1.302692 0.952380 0.608379 0.107 Uiso 1 1 calc R . . . .
C49 C 1.2107(4) 0.7856(4) 0.5821(2) 0.0838(11) Uani 1 1 d . . . . .
H49 H 1.287454 0.771617 0.604060 0.101 Uiso 1 1 calc R . . . .
C50 C 1.0859(4) 0.6991(3) 0.5464(2) 0.0700(9) Uani 1 1 d . . . . .
H50 H 1.079515 0.626775 0.544529 0.084 Uiso 1 1 calc R . . . .
C51 C 0.5468(4) 0.2571(3) 0.58688(17) 0.0602(7) Uani 1 1 d . . . . .
C52 C 0.4247(4) 0.2254(3) 0.6189(2) 0.0719(9) Uani 1 1 d . . . . .
H52 H 0.333150 0.226705 0.601840 0.086 Uiso 1 1 calc R . . . .
C53 C 0.4375(6) 0.1916(4) 0.6763(2) 0.0892(12) Uani 1 1 d . . . . .
H53 H 0.354647 0.170369 0.697628 0.107 Uiso 1 1 calc R . . . .
C54 C 0.5719(7) 0.1893(4) 0.7019(2) 0.0946(14) Uani 1 1 d . . . . .
H54 H 0.580021 0.166741 0.740527 0.113 Uiso 1 1 calc R . . . .
C55 C 0.6932(6) 0.2200(4) 0.6709(3) 0.0966(14) Uani 1 1 d . . . . .
H55 H 0.783896 0.217191 0.687967 0.116 Uiso 1 1 calc R . . . .
C56 C 0.6823(5) 0.2554(4) 0.6140(2) 0.0804(10) Uani 1 1 d . . . . .
H56 H 0.766346 0.278196 0.593745 0.096 Uiso 1 1 calc R . . . .
Cl1 Cl 0.0067(3) 0.3577(2) 0.04271(18) 0.2166(14) Uani 1 1 d D . . . .
C60 C 0.1593(3) 0.4694(8) 0.0930(5) 0.130(5) Uani 0.591(11) 1 d D . P B 1
H60A H 0.215246 0.507657 0.063723 0.156 Uiso 0.591(11) 1 calc R . P B 1
H60B H 0.224329 0.440691 0.115199 0.156 Uiso 0.591(11) 1 calc R . P B 1
Cl2 Cl 0.1017(5) 0.5646(4) 0.1554(3) 0.198(3) Uani 0.591(11) 1 d D . P B 1
C60' C 0.101(3) 0.4655(6) 0.1174(4) 0.177(14) Uani 0.409(11) 1 d D . P B 2
H60C H 0.191451 0.452865 0.132255 0.212 Uiso 0.409(11) 1 calc R . P B 2
H60D H 0.039370 0.464497 0.153277 0.212 Uiso 0.409(11) 1 calc R . P B 2
Cl2' Cl 0.1478(8) 0.5971(3) 0.1035(7) 0.288(7) Uani 0.409(11) 1 d D . P B 2

loop_
_atom_site_aniso_label
_atom_site_aniso_U_11
_atom_site_aniso_U_22
_atom_site_aniso_U_33
_atom_site_aniso_U_23
_atom_site_aniso_U_13
_atom_site_aniso_U_12
C1 0.0587(16) 0.0469(14) 0.0602(18) 0.0167(13) 0.0053(13) 0.0111(12)
C2 0.079(2) 0.0521(16) 0.070(2) 0.0243(16) 0.0084(16) 0.0086(15)
C3 0.082(2) 0.0454(15) 0.068(2) 0.0148(15) 0.0031(16) 0.0042(15)
C4 0.0570(15) 0.0435(13) 0.0633(18) 0.0117(13) 0.0041(13) 0.0080(12)
N1 0.0574(13) 0.0425(12) 0.0628(16) 0.0152(11) 0.0038(11) 0.0070(10)
C5 0.0551(15) 0.0456(14) 0.0619(18) 0.0098(13) 0.0037(13) 0.0085(12)
C6 0.0511(14) 0.0428(13) 0.0572(16) 0.0106(12) 0.0050(12) 0.0108(11)
C7 0.0540(15) 0.0440(13) 0.0585(17) 0.0076(12) 0.0034(12) 0.0128(12)
C8 0.0575(15) 0.0448(13) 0.0566(17) 0.0098(12) 0.0029(12) 0.0129(12)
O1 0.0775(14) 0.0567(12) 0.0613(14) 0.0149(11) -0.0028(11) 0.0138(11)
C9 0.0535(14) 0.0433(13) 0.0602(17) 0.0127(12) 0.0051(12) 0.0131(11)
N2 0.0515(12) 0.0411(11) 0.0564(14) 0.0099(10) 0.0042(10) 0.0093(9)
C10 0.0563(15) 0.0448(13) 0.0579(17) 0.0129(13) 0.0045(12) 0.0115(12)
C11 0.0577(15) 0.0423(13) 0.0574(17) 0.0118(12) 0.0037(12) 0.0102(12)
C12 0.0628(17) 0.0543(16) 0.069(2) 0.0230(15) 0.0089(14) 0.0051(14)
C13 0.0545(15) 0.0532(15) 0.068(2) 0.0185(15) 0.0027(13) 0.0011(13)
C14 0.0519(14) 0.0436(13) 0.0591(17) 0.0108(12) 0.0012(12) 0.0087(11)
N3 0.0553(13) 0.0416(11) 0.0595(15) 0.0135(11) 0.0045(11) 0.0068(10)
C15 0.0551(15) 0.0422(13) 0.0641(18) 0.0122(13) 0.0035(13) 0.0123(11)
C16 0.0547(15) 0.0441(13) 0.0611(18) 0.0105(13) 0.0036(12) 0.0133(12)
C17 0.0667(18) 0.0507(15) 0.0585(18) 0.0083(14) 0.0002(14) 0.0111(14)
C18 0.0683(18) 0.0561(16) 0.0567(18) 0.0155(14) 0.0061(14) 0.0145(14)
C19 0.0562(15) 0.0480(14) 0.0584(17) 0.0143(13) 0.0052(12) 0.0134(12)
N4 0.0557(13) 0.0432(11) 0.0577(14) 0.0122(10) 0.0040(10) 0.0097(10)
C20 0.0593(16) 0.0508(15) 0.0629(18) 0.0198(14) 0.0117(13) 0.0174(13)
N5 0.0609(15) 0.0600(15) 0.0749(19) -0.0042(14) -0.0031(13) 0.0190(12)
N6 0.0686(17) 0.0715(18) 0.079(2) -0.0146(16) -0.0094(14) 0.0274(15)
N7 0.0561(13) 0.0481(12) 0.0631(15) 0.0089(11) 0.0075(11) 0.0150(10)
C21 0.0559(16) 0.0475(14) 0.0642(19) 0.0088(13) 0.0040(13) 0.0109(12)
C22 0.0587(16) 0.0503(15) 0.0639(19) 0.0092(14) 0.0051(13) 0.0157(13)
C23 0.0601(17) 0.0576(16) 0.0649(19) 0.0108(15) 0.0023(14) 0.0193(14)
C24 0.0622(19) 0.074(2) 0.088(3) 0.0061(19) 0.0048(17) 0.0206(17)
C25 0.066(2) 0.092(3) 0.105(3) 0.015(3) 0.011(2) 0.032(2)
C26 0.089(3) 0.104(3) 0.089(3) 0.010(3) 0.008(2) 0.057(3)
C27 0.095(3) 0.082(2) 0.083(3) -0.010(2) -0.013(2) 0.048(2)
N8 0.0723(17) 0.0638(16) 0.081(2) -0.0010(15) -0.0059(15) 0.0293(14)
C28 0.0708(19) 0.0489(15) 0.069(2) 0.0116(14) 0.0129(15) 0.0183(14)
C29 0.073(2) 0.064(2) 0.099(3) 0.009(2) 0.0066(19) 0.0252(17)
C30 0.097(3) 0.078(2) 0.114(4) 0.026(3) 0.023(3) 0.046(2)
C31 0.131(4) 0.072(2) 0.087(3) 0.026(2) 0.034(3) 0.057(3)
N9 0.107(2) 0.0663(17) 0.074(2) -0.0016(16) 0.0006(17) 0.0375(17)
C32 0.149(5) 0.076(3) 0.077(3) -0.006(2) 0.002(3) 0.060(3)
C33 0.067(4) 0.042(4) 0.064(4) 0.024(3) -0.002(3) 0.008(3)
C34 0.059(3) 0.065(4) 0.083(4) 0.033(3) 0.001(3) -0.005(3)
C35 0.063(4) 0.091(7) 0.111(7) 0.048(6) -0.006(3) -0.018(4)
C36 0.126(8) 0.055(6) 0.102(7) 0.023(5) -0.045(6) -0.037(6)
C37 0.142(11) 0.049(4) 0.095(7) 0.013(4) -0.017(8) -0.020(6)
C38 0.097(6) 0.047(5) 0.077(5) 0.013(4) 0.004(6) 0.007(5)
C33' 0.066(11) 0.033(9) 0.074(11) 0.034(8) -0.009(8) 0.003(7)
C34' 0.12(2) 0.10(2) 0.14(2) 0.050(19) 0.043(17) 0.018(17)
C35' 0.082(15) 0.053(13) 0.104(18) 0.009(11) 0.028(13) 0.003(12)
C36' 0.19(4) 0.065(17) 0.10(2) 0.045(17) -0.01(2) -0.006(19)
C37' 0.15(3) 0.084(18) 0.095(17) 0.026(14) 0.01(2) -0.030(19)
C38' 0.098(19) 0.045(12) 0.079(16) 0.017(10) -0.011(17) -0.022(13)
C39 0.0627(16) 0.0435(13) 0.0583(17) 0.0134(12) -0.0017(13) 0.0064(12)
C40 0.082(2) 0.0611(18) 0.080(2) 0.0279(18) 0.0043(18) 0.0226(17)
C41 0.102(3) 0.064(2) 0.100(3) 0.040(2) -0.009(2) 0.017(2)
C42 0.100(3) 0.080(2) 0.073(3) 0.036(2) -0.001(2) 0.010(2)
C43 0.098(3) 0.096(3) 0.071(2) 0.033(2) 0.019(2) 0.023(2)
C44 0.084(2) 0.074(2) 0.070(2) 0.0257(18) 0.0144(18) 0.0276(18)
C45 0.0569(16) 0.0484(14) 0.0631(18) 0.0105(13) 0.0030(13) 0.0088(12)
C46 0.080(2) 0.0490(16) 0.084(3) 0.0155(16) -0.0017(18) 0.0123(15)
C47 0.091(3) 0.0489(18) 0.104(3) 0.009(2) 0.000(2) -0.0001(18)
C48 0.068(2) 0.075(2) 0.091(3) 0.003(2) 0.001(2) -0.0056(19)
C49 0.0588(19) 0.088(3) 0.088(3) 0.011(2) 0.0001(17) 0.0142(18)
C50 0.0596(17) 0.0594(18) 0.079(2) 0.0102(16) -0.0035(15) 0.0126(14)
C51 0.0660(17) 0.0498(15) 0.0613(18) 0.0159(14) 0.0073(14) 0.0143(13)
C52 0.077(2) 0.0637(19) 0.073(2) 0.0257(17) 0.0133(17) 0.0144(16)
C53 0.106(3) 0.083(3) 0.081(3) 0.037(2) 0.028(2) 0.019(2)
C54 0.137(4) 0.081(3) 0.075(3) 0.035(2) 0.009(3) 0.039(3)
C55 0.107(3) 0.107(3) 0.094(3) 0.046(3) 0.003(3) 0.048(3)
C56 0.077(2) 0.095(3) 0.082(3) 0.042(2) 0.0121(18) 0.032(2)
Cl1 0.152(2) 0.201(3) 0.277(4) 0.083(3) 0.004(2) 0.0215(19)
C60 0.111(10) 0.127(10) 0.163(11) 0.057(9) 0.047(8) 0.036(7)
Cl2 0.135(3) 0.166(4) 0.270(7) 0.011(4) 0.025(3) 0.063(3)
C60' 0.107(15) 0.143(19) 0.28(4) 0.11(3) -0.014(18) 0.006(13)
Cl2' 0.264(10) 0.427(17) 0.321(14) 0.170(13) 0.104(10) 0.266(12)

loop_
_atom_type_symbol
_atom_type_description
_atom_type_scat_dispersion_real
_atom_type_scat_dispersion_imag
_atom_type_scat_source
C C 0.0181 0.0091 'International Tables Vol C Tables 4.2.6.8 and 6.1.1.4'
H H 0.0000 0.0000 'International Tables Vol C Tables 4.2.6.8 and 6.1.1.4'
Cl Cl 0.3639 0.7018 'International Tables Vol C Tables 4.2.6.8 and 6.1.1.4'
N N 0.0311 0.0180 'International Tables Vol C Tables 4.2.6.8 and 6.1.1.4'
O O 0.0492 0.0322 'International Tables Vol C Tables 4.2.6.8 and 6.1.1.4'

loop_
_exptl_crystal_face_index_h
_exptl_crystal_face_index_k
_exptl_crystal_face_index_l
_exptl_crystal_face_perp_dist
_exptl_oxdiff_crystal_face_indexfrac_h
_exptl_oxdiff_crystal_face_indexfrac_k
_exptl_oxdiff_crystal_face_indexfrac_l
_exptl_oxdiff_crystal_face_x
_exptl_oxdiff_crystal_face_y
_exptl_oxdiff_crystal_face_z
0 1 -13 0.0115 0.0066 1.0146 -13.0171 0.1057 0.9583 -0.2250
0 -1 13 0.0115 -0.0066 -1.0146 13.0171 -0.1057 -0.9583 0.2250
0 -8 3 0.0664 0.0095 -8.0132 2.9987 0.7738 -0.2652 -0.5380
0 8 -3 0.0664 -0.0095 8.0132 -2.9987 -0.7738 0.2652 0.5380
5 -5 4 0.0380 5.0061 -5.0051 4.0013 0.7145 -0.2499 0.5229
-5 5 -4 0.0380 -5.0061 5.0051 -4.0013 -0.7145 0.2499 -0.5229

loop_
_geom_angle_atom_site_label_1
_geom_angle_atom_site_label_2
_geom_angle_atom_site_label_3
_geom_angle
N1 C1 C2 105.4(3)
C20 C1 C2 128.3(3)
C20 C1 N1 126.2(3)
C3 C2 C1 108.9(3)
C2 C3 C4 109.0(3)
N1 C4 C3 105.5(3)
N1 C4 C5 128.1(3)
C5 C4 C3 126.4(3)
C4 N1 C1 111.2(2)
C4 C5 C6 126.3(3)
C4 C5 C33 116.9(5)
C4 C5 C33' 106.9(11)
C6 C5 C33 116.7(5)
C6 C5 C33' 126.1(12)
C5 C6 C7 122.0(3)
N2 C6 C5 125.0(3)
N2 C6 C7 112.4(2)
C8 C7 C6 100.4(2)
N7 C7 C6 105.4(2)
N7 C7 C8 105.4(2)
N7 C7 C21 112.6(2)
C21 C7 C6 120.8(3)
C21 C7 C8 110.6(3)
O1 C8 C7 123.9(3)
O1 C8 C9 129.9(3)
C9 C8 C7 106.1(3)
N2 C9 C8 109.9(2)
N2 C9 C10 126.8(3)
C10 C9 C8 123.2(3)
C6 N2 C9 109.8(2)
C9 C10 C11 127.0(3)
C9 C10 C39 118.7(3)
C11 C10 C39 114.2(2)
C10 C11 C12 126.4(3)
N3 C11 C10 127.2(3)
N3 C11 C12 106.4(3)
C13 C12 C11 108.5(3)
C12 C13 C14 108.8(3)
N3 C14 C13 106.0(3)
N3 C14 C15 125.3(3)
C15 C14 C13 128.7(3)
C11 N3 C14 110.4(2)
C14 C15 C16 124.8(3)
C14 C15 C45 117.8(3)
C16 C15 C45 117.4(3)
C15 C16 C17 124.0(3)
N4 C16 C15 124.7(3)
N4 C16 C17 111.2(3)
C18 C17 C16 106.6(3)
C17 C18 C19 105.8(3)
N4 C19 C18 111.8(2)
N4 C19 C20 124.9(3)
C20 C19 C18 123.3(3)
C19 N4 C16 104.5(3)
C1 C20 C19 125.0(3)
C1 C20 C51 118.4(3)
C19 C20 C51 116.6(3)
C21 N5 N6 116.7(3)
C22 N6 N5 122.2(3)
C22 N7 C7 117.9(3)
N5 C21 C7 124.4(3)
N5 C21 C23 116.8(3)
C23 C21 C7 118.6(3)
N6 C22 C28 115.2(3)
N7 C22 N6 124.7(3)
N7 C22 C28 120.0(3)
C24 C23 C21 122.9(3)
N8 C23 C21 114.6(3)
N8 C23 C24 122.5(3)
C25 C24 C23 119.7(4)
C26 C25 C24 118.7(4)
C25 C26 C27 118.7(4)
N8 C27 C26 123.7(4)
C27 N8 C23 116.6(3)
C29 C28 C22 121.2(3)
N9 C28 C22 116.5(3)
N9 C28 C29 122.3(3)
C28 C29 C30 119.4(4)
C31 C30 C29 118.3(5)
C30 C31 C32 118.6(4)
C28 N9 C32 116.6(4)
N9 C32 C31 124.8(5)
C34 C33 C5 120.3(8)
C34 C33 C38 117.4(8)
C38 C33 C5 121.7(8)
C33 C34 C35 121.7(9)
C36 C35 C34 118.5(8)
C37 C36 C35 120.5(6)
C36 C37 C38 120.3(11)
C37 C38 C33 121.2(11)
C34' C33' C5 120.0(19)
C34' C33' C38' 117.7(19)
C38' C33' C5 119(2)
C33' C34' C35' 120(2)
C36' C35' C34' 118(2)
C37' C36' C35' 122(2)
C36' C37' C38' 118(2)
C37' C38' C33' 122(2)
C40 C39 C10 120.6(3)
C40 C39 C44 118.5(3)
C44 C39 C10 120.8(3)
C39 C40 C41 119.9(4)
C42 C41 C40 120.4(4)
C41 C42 C43 119.9(4)
C42 C43 C44 120.5(4)
C39 C44 C43 120.8(4)
C46 C45 C15 121.9(3)
C46 C45 C50 118.6(3)
C50 C45 C15 119.5(3)
C45 C46 C47 119.8(4)
C48 C47 C46 121.2(4)
C47 C48 C49 120.1(4)
C50 C49 C48 119.1(4)
C49 C50 C45 121.2(4)
C52 C51 C20 121.5(3)
C52 C51 C56 118.5(3)
C56 C51 C20 120.0(3)
C51 C52 C53 120.4(4)
C54 C53 C52 120.3(4)
C55 C54 C53 120.1(4)
C54 C55 C56 120.2(5)
C55 C56 C51 120.6(4)
Cl1 C60 Cl2 111.78(9)
Cl1 C60' Cl2' 111.69(9)

loop_
_geom_bond_atom_site_label_1
_geom_bond_atom_site_label_2
_geom_bond_distance
C1 C2 1.433(4)
C1 N1 1.380(4)
C1 C20 1.378(5)
C2 C3 1.340(5)
C3 C4 1.435(4)
C4 N1 1.374(4)
C4 C5 1.394(5)
C5 C6 1.403(4)
C5 C33 1.496(9)
C5 C33' 1.56(2)
C6 C7 1.529(4)
C6 N2 1.349(4)
C7 C8 1.525(4)
C7 N7 1.474(4)
C7 C21 1.514(4)
C8 O1 1.217(4)
C8 C9 1.486(4)
C9 N2 1.379(4)
C9 C10 1.391(4)
C10 C11 1.407(4)
C10 C39 1.504(4)
C11 C12 1.421(4)
C11 N3 1.371(4)
C12 C13 1.354(5)
C13 C14 1.417(4)
C14 N3 1.382(4)
C14 C15 1.397(5)
C15 C16 1.407(4)
C15 C45 1.499(4)
C16 C17 1.442(5)
C16 N4 1.370(4)
C17 C18 1.353(4)
C18 C19 1.445(5)
C19 N4 1.360(4)
C19 C20 1.427(4)
C20 C51 1.493(5)
N5 N6 1.378(4)
N5 C21 1.276(4)
N6 C22 1.357(5)
N7 C22 1.284(4)
C21 C23 1.479(5)
C22 C28 1.484(5)
C23 C24 1.386(5)
C23 N8 1.338(4)
C24 C25 1.369(6)
C25 C26 1.357(7)
C26 C27 1.386(7)
C27 N8 1.338(5)
C28 C29 1.377(6)
C28 N9 1.317(5)
C29 C30 1.387(6)
C30 C31 1.346(7)
C31 C32 1.356(7)
N9 C32 1.337(6)
C33 C34 1.371(10)
C33 C38 1.400(10)
C34 C35 1.394(9)
C35 C36 1.389(15)
C36 C37 1.36(2)
C37 C38 1.369(11)
C33' C34' 1.369(18)
C33' C38' 1.400(18)
C34' C35' 1.401(18)
C35' C36' 1.39(2)
C36' C37' 1.36(3)
C37' C38' 1.370(18)
C39 C40 1.372(5)
C39 C44 1.376(5)
C40 C41 1.408(6)
C41 C42 1.352(7)
C42 C43 1.354(7)
C43 C44 1.385(6)
C45 C46 1.382(5)
C45 C50 1.386(5)
C46 C47 1.397(6)
C47 C48 1.345(7)
C48 C49 1.391(7)
C49 C50 1.386(5)
C51 C52 1.379(5)
C51 C56 1.388(5)
C52 C53 1.386(6)
C53 C54 1.371(7)
C54 C55 1.357(7)
C55 C56 1.387(6)
Cl1 C60 1.7692(11)
Cl1 C60' 1.7698(11)
C60 Cl2 1.7693(10)
C60' Cl2' 1.7699(10)
